data_4110270
loop_
_publ_author_name
'Amos B. Smith'
'Kallol Basu'
'Todd Bosanac'

_publ_section_title
;
 Total Synthesis of (-)-Okilactomycin
;
_journal_name_full 'Journal of the American Chemical Society'
_journal_page_first 14872
_journal_page_last 14874
_journal_paper_doi 10.1021/ja077569l
_journal_volume 129
_journal_year 2007
_chemical_formula_sum 'C24 H37 I O4'
_chemical_formula_weight 516.44
_space_group_IT_number 19
_symmetry_cell_setting orthorhombic
_symmetry_Int_Tables_number 19
_symmetry_space_group_name_Hall 'P 2ac 2ab'
_symmetry_space_group_name_H-M 'P 21 21 21'
_atom_sites_solution_hydrogens geom
_atom_sites_solution_primary direct
_audit_creation_method SHELXL-97
_cell_angle_alpha 90.00
_cell_angle_beta 90.00
_cell_angle_gamma 90.00
_cell_formula_units_Z 4
_cell_length_a 10.8093(9)
_cell_length_b 11.1430(10)
_cell_length_c 20.0215(19)
_cell_measurement_temperature 143(1)
_cell_volume 2411.6(4)
_computing_data_collection 'CrystalClear (Rigaku, 1999)'
_computing_data_reduction 'CrystalClear (Rigaku, 1999)'
_computing_structure_refinement 'SHELXL-97 (Sheldrick, 1997)'
_computing_structure_solution 'SIR97 (Altomare, 1999)'
_diffrn_ambient_temperature 143(1)
_diffrn_measured_fraction_theta_full 0.983
_diffrn_measured_fraction_theta_max 0.983
_diffrn_measurement_device 'CCD Area Detector'
_diffrn_measurement_device_type 'Rigaku Mercury'
_diffrn_measurement_method 'phi and omega rotations'
_diffrn_radiation_monochromator graphite
_diffrn_radiation_source 'rotating anode'
_diffrn_radiation_type MoK\a
_diffrn_radiation_wavelength 0.71069
_diffrn_reflns_av_R_equivalents 0.0173
_diffrn_reflns_av_sigmaI/netI 0.0275
_diffrn_reflns_limit_h_max 14
_diffrn_reflns_limit_h_min -10
_diffrn_reflns_limit_k_max 12
_diffrn_reflns_limit_k_min -14
_diffrn_reflns_limit_l_max 25
_diffrn_reflns_limit_l_min -17
_diffrn_reflns_number 12229
_diffrn_reflns_theta_full 27.48
_diffrn_reflns_theta_max 27.48
_diffrn_reflns_theta_min 2.63
_exptl_absorpt_coefficient_mu 1.353
_exptl_absorpt_correction_T_max 1.0000
_exptl_absorpt_correction_T_min 0.8503
_exptl_absorpt_correction_type multi-scan
_exptl_crystal_density_diffrn 1.422
_exptl_crystal_F_000 1064
_exptl_crystal_size_max 0.38
_exptl_crystal_size_mid 0.32
_exptl_crystal_size_min 0.22
_refine_diff_density_max 0.637
_refine_diff_density_min -0.989
_refine_diff_density_rms 0.064
_refine_ls_abs_structure_details 'Flack H D (1983), Acta Cryst. A39, 876-881'
_refine_ls_abs_structure_Flack -0.045(16)
_refine_ls_extinction_method none
_refine_ls_goodness_of_fit_ref 1.063
_refine_ls_hydrogen_treatment constr
_refine_ls_matrix_type full
_refine_ls_number_parameters 268
_refine_ls_number_reflns 5236
_refine_ls_number_restraints 0
_refine_ls_restrained_S_all 1.063
_refine_ls_R_factor_all 0.0359
_refine_ls_R_factor_gt 0.0332
_refine_ls_shift/su_max 0.001
_refine_ls_shift/su_mean 0.000
_refine_ls_structure_factor_coef Fsqd
_refine_ls_weighting_details 'calc w=1/[\s^2^(Fo^2^)+(0.0400P)^2^+0.5250P] where P=(Fo^2^+2Fc^2^)/3'
_refine_ls_weighting_scheme calc
_refine_ls_wR_factor_gt 0.0746
_refine_ls_wR_factor_ref 0.0778
_reflns_number_gt 4931
_reflns_number_total 5236
_reflns_threshold_expression >2sigma(I)
_cod_data_source_file ja077569lsi20071029_020239.cif
_cod_data_source_block shelxl
_cod_original_sg_symbol_H-M 'P 21 21 21 '
_cod_database_code 4110270

loop_
_symmetry_equiv_pos_as_xyz
'x, y, z'
'x+1/2, -y+1/2, -z'
'-x, y+1/2, -z+1/2'
'-x+1/2, -y, z+1/2'

loop_
_atom_site_label
_atom_site_type_symbol
_atom_site_fract_x
_atom_site_fract_y
_atom_site_fract_z
_atom_site_U_iso_or_equiv
_atom_site_adp_type
_atom_site_occupancy
_atom_site_symmetry_multiplicity
_atom_site_calc_flag
_atom_site_refinement_flags
I1 I 0.298977(17) 0.575910(19) 0.247999(12) 0.05297(9) Uani 1 1 d .
O1 O 0.90619(16) 0.47568(14) 0.41510(8) 0.0243(4) Uani 1 1 d .
O2 O 0.7695(2) 0.6947(3) 0.54032(14) 0.0674(8) Uani 1 1 d .
O3 O 0.70048(18) 0.69158(14) 0.34872(10) 0.0351(4) Uani 1 1 d .
O4 O 0.7044(2) 0.8503(2) 0.41627(16) 0.0665(8) Uani 1 1 d .
C1 C 0.7472(2) 0.5677(2) 0.35049(13) 0.0267(5) Uani 1 1 d .
C2 C 0.6567(2) 0.4962(2) 0.39366(13) 0.0279(5) Uani 1 1 d .
H2A H 0.6520 0.5329 0.4375 0.037 Uiso 1 1 calc R
H2B H 0.6881 0.4153 0.3992 0.037 Uiso 1 1 calc R
C3 C 0.5267(2) 0.4903(2) 0.36359(14) 0.0322(6) Uani 1 1 d .
H3 H 0.4946 0.5723 0.3604 0.043 Uiso 1 1 calc R
C4 C 0.5342(2) 0.4383(2) 0.29278(14) 0.0319(6) Uani 1 1 d .
H4 H 0.5734 0.3594 0.2973 0.042 Uiso 1 1 calc R
C5 C 0.6215(2) 0.5131(2) 0.25014(15) 0.0324(5) Uani 1 1 d .
H5A H 0.5886 0.5938 0.2463 0.043 Uiso 1 1 calc R
H5B H 0.6252 0.4789 0.2056 0.043 Uiso 1 1 calc R
C6 C 0.7528(3) 0.5194(2) 0.27904(13) 0.0286(5) Uani 1 1 d .
H6 H 0.8006 0.5763 0.2520 0.038 Uiso 1 1 calc R
C7 C 0.8174(3) 0.3955(2) 0.27511(14) 0.0302(6) Uani 1 1 d .
H7A H 0.7930 0.3497 0.3142 0.040 Uiso 1 1 calc R
H7B H 0.7851 0.3538 0.2363 0.040 Uiso 1 1 calc R
C8 C 0.9588(3) 0.3928(2) 0.27088(13) 0.0306(6) Uani 1 1 d .
H8A H 0.9925 0.4553 0.2993 0.041 Uiso 1 1 calc R
H8B H 0.9839 0.4097 0.2253 0.041 Uiso 1 1 calc R
C9 C 1.0126(3) 0.2714(2) 0.29222(13) 0.0314(6) Uani 1 1 d .
H9A H 1.0989 0.2682 0.2789 0.042 Uiso 1 1 calc R
H9B H 0.9693 0.2082 0.2685 0.042 Uiso 1 1 calc R
C10 C 1.0041(3) 0.2466(2) 0.36765(13) 0.0270(5) Uani 1 1 d .
H10 H 0.9217 0.2714 0.3827 0.036 Uiso 1 1 calc R
C11 C 1.1011(3) 0.3215(2) 0.40698(13) 0.0273(5) Uani 1 1 d .
H11A H 1.1746 0.2728 0.4133 0.036 Uiso 1 1 calc R
H11B H 1.1245 0.3903 0.3801 0.036 Uiso 1 1 calc R
C12 C 1.0570(2) 0.3665(2) 0.47575(14) 0.0282(5) Uani 1 1 d .
H12 H 0.9945 0.3106 0.4928 0.037 Uiso 1 1 calc R
C13 C 0.9965(2) 0.4899(2) 0.46667(13) 0.0254(5) Uani 1 1 d .
H13 H 1.0596 0.5466 0.4512 0.034 Uiso 1 1 calc R
C14 C 0.9280(3) 0.5458(3) 0.52636(14) 0.0354(6) Uani 1 1 d .
H14 H 0.9896 0.5793 0.5571 0.047 Uiso 1 1 calc R
C15 C 0.8431(3) 0.6489(3) 0.50259(17) 0.0428(8) Uani 1 1 d .
C16 C 0.8591(2) 0.6916(2) 0.43117(16) 0.0354(7) Uani 1 1 d .
C17 C 0.8746(2) 0.5845(2) 0.38352(13) 0.0263(5) Uani 1 1 d .
H17 H 0.9364 0.6038 0.3494 0.035 Uiso 1 1 calc R
C18 C 0.7460(3) 0.7550(2) 0.40105(19) 0.0460(8) Uani 1 1 d .
C19 C 0.4418(3) 0.4194(4) 0.40971(17) 0.0556(9) Uani 1 1 d .
H19A H 0.3576 0.4293 0.3956 0.083 Uiso 1 1 calc R
H19B H 0.4508 0.4483 0.4546 0.083 Uiso 1 1 calc R
H19C H 0.4636 0.3360 0.4080 0.083 Uiso 1 1 calc R
C20 C 0.4112(3) 0.4163(2) 0.25878(17) 0.0430(7) Uani 1 1 d .
H20A H 0.3652 0.3574 0.2844 0.057 Uiso 1 1 calc R
H20B H 0.4263 0.3827 0.2149 0.057 Uiso 1 1 calc R
C21 C 1.0183(3) 0.1129(2) 0.38277(14) 0.0342(6) Uani 1 1 d .
H21A H 0.9515 0.0694 0.3625 0.051 Uiso 1 1 calc R
H21B H 1.0167 0.1007 0.4302 0.051 Uiso 1 1 calc R
H21C H 1.0956 0.0847 0.3651 0.051 Uiso 1 1 calc R
C22 C 1.1622(3) 0.3740(3) 0.52642(14) 0.0362(6) Uani 1 1 d .
H22A H 1.2230 0.4304 0.5111 0.054 Uiso 1 1 calc R
H22B H 1.1996 0.2964 0.5314 0.054 Uiso 1 1 calc R
H22C H 1.1301 0.4000 0.5687 0.054 Uiso 1 1 calc R
C23 C 0.8499(3) 0.4546(3) 0.56460(15) 0.0496(8) Uani 1 1 d .
H23A H 0.7990 0.4957 0.5965 0.074 Uiso 1 1 calc R
H23B H 0.9033 0.3994 0.5875 0.074 Uiso 1 1 calc R
H23C H 0.7983 0.4114 0.5338 0.074 Uiso 1 1 calc R
C24 C 0.9677(3) 0.7812(3) 0.4313(2) 0.0514(9) Uani 1 1 d .
H24A H 0.9419 0.8549 0.4519 0.077 Uiso 1 1 calc R
H24B H 0.9933 0.7967 0.3862 0.077 Uiso 1 1 calc R
H24C H 1.0357 0.7479 0.4560 0.077 Uiso 1 1 calc R

loop_
_atom_site_aniso_label
_atom_site_aniso_U_11
_atom_site_aniso_U_22
_atom_site_aniso_U_33
_atom_site_aniso_U_23
_atom_site_aniso_U_13
_atom_site_aniso_U_12
I1 0.03410(12) 0.05533(13) 0.06948(16) 0.01306(12) -0.01673(12) 0.00698(8)
O1 0.0207(8) 0.0221(8) 0.0302(9) -0.0018(7) -0.0034(8) 0.0006(7)
O2 0.0428(14) 0.0938(19) 0.0656(17) -0.0335(15) 0.0017(13) 0.0285(14)
O3 0.0280(10) 0.0230(8) 0.0542(12) -0.0015(8) -0.0064(10) 0.0058(8)
O4 0.0519(15) 0.0371(12) 0.111(2) -0.0286(13) -0.0215(16) 0.0205(11)
C1 0.0224(11) 0.0197(10) 0.0380(14) 0.0021(10) -0.0003(11) 0.0018(10)
C2 0.0228(13) 0.0327(13) 0.0280(13) 0.0003(10) -0.0009(11) -0.0042(10)
C3 0.0191(13) 0.0403(15) 0.0371(15) 0.0074(11) -0.0019(11) -0.0038(11)
C4 0.0291(14) 0.0258(12) 0.0409(15) 0.0040(11) -0.0098(12) 0.0015(11)
C5 0.0326(13) 0.0362(12) 0.0285(11) 0.0035(12) -0.0022(14) 0.0057(10)
C6 0.0263(13) 0.0306(12) 0.0290(13) 0.0100(10) 0.0005(11) -0.0007(11)
C7 0.0313(14) 0.0289(12) 0.0304(12) -0.0008(9) -0.0011(11) 0.0046(11)
C8 0.0337(14) 0.0336(13) 0.0246(12) 0.0004(9) 0.0060(11) 0.0065(11)
C9 0.0316(15) 0.0316(13) 0.0310(14) -0.0054(10) 0.0009(12) 0.0060(11)
C10 0.0265(13) 0.0239(12) 0.0305(13) -0.0028(9) -0.0037(11) 0.0025(10)
C11 0.0248(13) 0.0244(11) 0.0328(13) -0.0023(10) -0.0032(12) 0.0016(10)
C12 0.0226(13) 0.0268(12) 0.0351(14) -0.0004(10) -0.0028(11) -0.0024(10)
C13 0.0184(12) 0.0265(12) 0.0315(13) -0.0044(10) -0.0036(11) -0.0053(10)
C14 0.0267(14) 0.0451(16) 0.0343(14) -0.0175(12) -0.0048(12) 0.0004(12)
C15 0.0237(14) 0.0480(17) 0.0567(19) -0.0256(14) -0.0039(14) 0.0017(12)
C16 0.0241(13) 0.0237(12) 0.0584(19) -0.0123(12) -0.0059(13) 0.0024(10)
C17 0.0221(12) 0.0184(11) 0.0385(14) 0.0003(10) 0.0011(11) 0.0012(10)
C18 0.0313(15) 0.0277(14) 0.079(2) -0.0102(14) -0.0053(16) 0.0059(12)
C19 0.0281(16) 0.089(3) 0.0502(19) 0.0228(19) -0.0056(14) -0.0168(17)
C20 0.0375(15) 0.0358(13) 0.0558(19) 0.0050(15) -0.0193(15) 0.0012(11)
C21 0.0417(16) 0.0238(12) 0.0370(15) -0.0042(10) -0.0084(13) 0.0049(11)
C22 0.0346(16) 0.0360(13) 0.0378(15) -0.0036(11) -0.0095(13) 0.0017(12)
C23 0.0436(18) 0.072(2) 0.0330(15) -0.0054(15) 0.0106(14) -0.0087(16)
C24 0.0370(17) 0.0239(14) 0.093(3) -0.0075(15) -0.0103(18) -0.0035(12)

loop_
_atom_type_symbol
_atom_type_description
_atom_type_scat_dispersion_real
_atom_type_scat_dispersion_imag
_atom_type_scat_source
C C 0.0033 0.0016 'International Tables Vol C Tables 4.2.6.8 and 6.1.1.4'
H H 0.0000 0.0000 'International Tables Vol C Tables 4.2.6.8 and 6.1.1.4'
O O 0.0106 0.0060 'International Tables Vol C Tables 4.2.6.8 and 6.1.1.4'
I I -0.4742 1.8119 'International Tables Vol C Tables 4.2.6.8 and 6.1.1.4'

loop_
_geom_angle_atom_site_label_1
_geom_angle_atom_site_label_2
_geom_angle_atom_site_label_3
_geom_angle
C17 O1 C13 113.18(17)
C18 O3 C1 110.3(2)
O3 C1 C2 106.5(2)
O3 C1 C6 108.7(2)
C2 C1 C6 111.8(2)
O3 C1 C17 101.69(19)
C2 C1 C17 113.1(2)
C6 C1 C17 114.1(2)
C1 C2 C3 112.8(2)
C19 C3 C2 109.7(2)
C19 C3 C4 113.4(3)
C2 C3 C4 109.3(2)
C20 C4 C5 112.4(2)
C20 C4 C3 115.4(2)
C5 C4 C3 110.2(2)
C4 C5 C6 112.8(2)
C1 C6 C5 109.4(2)
C1 C6 C7 112.2(2)
C5 C6 C7 110.9(2)
C8 C7 C6 118.1(2)
C7 C8 C9 112.4(2)
C8 C9 C10 114.2(2)
C21 C10 C9 111.4(2)
C21 C10 C11 110.8(2)
C9 C10 C11 111.1(2)
C12 C11 C10 114.7(2)
C22 C12 C13 110.3(2)
C22 C12 C11 112.4(2)
C13 C12 C11 108.6(2)
O1 C13 C12 106.11(18)
O1 C13 C14 106.12(19)
C12 C13 C14 118.5(2)
C23 C14 C13 112.7(2)
C23 C14 C15 108.7(3)
C13 C14 C15 110.3(2)
O2 C15 C16 122.1(3)
O2 C15 C14 120.8(3)
C16 C15 C14 117.1(2)
C15 C16 C18 115.0(3)
C15 C16 C17 110.7(2)
C18 C16 C17 101.5(2)
C15 C16 C24 106.8(3)
C18 C16 C24 108.0(2)
C17 C16 C24 114.9(2)
O1 C17 C16 114.6(2)
O1 C17 C1 107.69(19)
C16 C17 C1 105.3(2)
O4 C18 O3 121.7(3)
O4 C18 C16 127.5(3)
O3 C18 C16 110.6(2)
C4 C20 I1 113.88(18)

loop_
_geom_bond_atom_site_label_1
_geom_bond_atom_site_label_2
_geom_bond_distance
I1 C20 2.163(3)
O1 C17 1.410(3)
O1 C13 1.430(3)
O2 C15 1.210(4)
O3 C18 1.356(4)
O3 C1 1.471(3)
O4 C18 1.192(3)
C1 C2 1.528(4)
C1 C6 1.529(4)
C1 C17 1.540(3)
C2 C3 1.531(4)
C3 C19 1.522(4)
C3 C4 1.534(4)
C4 C20 1.514(4)
C4 C5 1.521(4)
C5 C6 1.535(4)
C6 C7 1.549(3)
C7 C8 1.531(4)
C8 C9 1.533(4)
C9 C10 1.538(4)
C10 C21 1.527(3)
C10 C11 1.554(3)
C11 C12 1.541(4)
C12 C22 1.526(4)
C12 C13 1.533(4)
C13 C14 1.538(4)
C14 C23 1.527(4)
C14 C15 1.546(4)
C15 C16 1.517(5)
C16 C18 1.536(4)
C16 C17 1.537(3)
C16 C24 1.541(4)
